data_2207867
loop_
_publ_author_name
'Ping Du'
'Xiao-Ru Zhang'
'Min-Hua Xu'
'Shu-Sheng Zhang'

_publ_section_title
;
 Bis(2-azidoethyl) pyridine-2,6-dicarboxylate
;
_journal_coeditor_code RZ6152
_journal_issue 1
_journal_name_full 'Acta Crystallographica Section E'
_journal_page_first o300
_journal_page_last o302
_journal_paper_doi 10.1107/S1600536805041735
_journal_volume 62
_journal_year 2006
_chemical_formula_iupac 'C11 H11 N7 O4'
_chemical_formula_moiety 'C11 H11 N7 O4'
_chemical_formula_sum 'C11 H11 N7 O4'
_chemical_formula_weight 305.27
_chemical_name_systematic
;
Bis(2-azidoethyl) pyridine-2,6-dicarboxylate
;
_space_group_IT_number 15
_symmetry_cell_setting monoclinic
_symmetry_space_group_name_Hall '-C 2yc'
_symmetry_space_group_name_H-M 'C 1 2/c 1'
_atom_sites_solution_hydrogens geom
_atom_sites_solution_primary direct
_atom_sites_solution_secondary difmap
_audit_creation_method SHELXL-97
_cell_angle_alpha 90.00
_cell_angle_beta 111.142(3)
_cell_angle_gamma 90.00
_cell_formula_units_Z 4
_cell_length_a 14.407(3)
_cell_length_b 11.854(3)
_cell_length_c 8.942(2)
_cell_measurement_reflns_used 1833
_cell_measurement_temperature 293(2)
_cell_measurement_theta_max 25.6
_cell_measurement_theta_min 2.3
_cell_volume 1424.3(6)
_computing_cell_refinement 'SAINT (Siemens, 1996)'
_computing_data_collection 'SMART (Siemens, 1996)'
_computing_data_reduction SAINT
_computing_molecular_graphics SHELXTL
_computing_publication_material
;
SHELXTL, PARST (Nardelli, 1995) and PLATON (Spek, 2003)
;
_computing_structure_refinement SHELXTL
_computing_structure_solution 'SHELXTL (Sheldrick, 1997)'
_diffrn_ambient_temperature 293(2)
_diffrn_detector_area_resol_mean 8.33
_diffrn_measured_fraction_theta_full 0.995
_diffrn_measured_fraction_theta_max 0.995
_diffrn_measurement_device_type 'Siemens SMART 1000 CCD area-detector'
_diffrn_measurement_method \w
_diffrn_radiation_monochromator graphite
_diffrn_radiation_source 'fine-focus sealed tube'
_diffrn_radiation_type MoK\a
_diffrn_radiation_wavelength 0.71073
_diffrn_reflns_av_R_equivalents 0.0172
_diffrn_reflns_av_sigmaI/netI 0.0166
_diffrn_reflns_limit_h_max 17
_diffrn_reflns_limit_h_min -16
_diffrn_reflns_limit_k_max 10
_diffrn_reflns_limit_k_min -14
_diffrn_reflns_limit_l_max 10
_diffrn_reflns_limit_l_min -11
_diffrn_reflns_number 4299
_diffrn_reflns_theta_full 26.10
_diffrn_reflns_theta_max 26.10
_diffrn_reflns_theta_min 2.29
_diffrn_standards_interval_count 0
_diffrn_standards_number 0
_exptl_absorpt_coefficient_mu 0.112
_exptl_absorpt_correction_T_max 0.9877
_exptl_absorpt_correction_T_min 0.9606
_exptl_absorpt_correction_type multi-scan
_exptl_absorpt_process_details '(SADABS; Sheldrick, 1996)'
_exptl_crystal_colour colorless
_exptl_crystal_density_diffrn 1.424
_exptl_crystal_density_method 'not measured'
_exptl_crystal_description needle
_exptl_crystal_F_000 632
_exptl_crystal_size_max 0.36
_exptl_crystal_size_mid 0.14
_exptl_crystal_size_min 0.11
_refine_diff_density_max 0.201
_refine_diff_density_min -0.242
_refine_ls_extinction_method none
_refine_ls_goodness_of_fit_ref 1.056
_refine_ls_hydrogen_treatment constr
_refine_ls_matrix_type full
_refine_ls_number_parameters 101
_refine_ls_number_reflns 1416
_refine_ls_number_restraints 0
_refine_ls_restrained_S_all 1.056
_refine_ls_R_factor_all 0.0541
_refine_ls_R_factor_gt 0.0482
_refine_ls_shift/su_max 0.000
_refine_ls_shift/su_mean 0.000
_refine_ls_structure_factor_coef Fsqd
_refine_ls_weighting_details 'calc w = 1/[\s^2^(Fo^2^)+(0.0749P)^2^+0.6085P] where P = (Fo^2^+2Fc^2^)/3'
_refine_ls_weighting_scheme calc
_refine_ls_wR_factor_gt 0.1314
_refine_ls_wR_factor_ref 0.1374
_reflns_number_gt 1233
_reflns_number_total 1416
_reflns_threshold_expression I>2\s(I)
_cod_data_source_file rz6152.cif
_cod_data_source_block I
_cod_depositor_comments
;
The following automatic conversions were performed:
'_symmetry_cell_setting' value 'Monoclinic' changed to 'monoclinic'
according to '/home/saulius/struct/CIF-dictionaries/cif_core.dic'
dictionary named 'cif_core.dic' version 2.4.1 from 2010-06-29.

Automatic conversion script
Id: cif_fix_enum 1527 2010-12-29 10:47:43Z saulius 

The following automatic conversions were performed:

'_symmetry_cell_setting' value 'Monoclinic' changed to 'monoclinic'
according to /home/saulius/struct/CIF-dictionaries/cif_core.dic
dictionary named 'cif_core.dic' version 2.4.1 from 2010-06-29.

Automatic conversion script
Id: cif_fix_values 1715 2011-07-08 13:25:40Z adriana 
;
_cod_original_sg_symbol_H-M 'C 2/c'
_cod_database_code 2207867
_cod_database_fobs_code 2207867

loop_
_symmetry_equiv_pos_as_xyz
'x, y, z'
'-x, y, -z+1/2'
'x+1/2, y+1/2, z'
'-x+1/2, y+1/2, -z+1/2'
'-x, -y, -z'
'x, -y, z-1/2'
'-x+1/2, -y+1/2, -z'
'x+1/2, -y+1/2, z-1/2'

loop_
_atom_site_label
_atom_site_fract_x
_atom_site_fract_y
_atom_site_fract_z
_atom_site_U_iso_or_equiv
_atom_site_adp_type
_atom_site_calc_flag
_atom_site_refinement_flags
_atom_site_occupancy
_atom_site_type_symbol
O1 0.19434(13) 0.30279(12) 0.62244(19) 0.0888(6) Uani d . 1 O
O2 0.10863(8) 0.14788(9) 0.51612(12) 0.0494(3) Uani d . 1 O
N1 0.13452(17) -0.09088(15) 0.5125(2) 0.0800(6) Uani d . 1 N
N2 0.13037(14) -0.19311(15) 0.5167(2) 0.0676(5) Uani d . 1 N
N3 0.1290(2) -0.28773(18) 0.5058(3) 0.0996(8) Uani d . 1 N
N4 0.0000 0.25984(14) 0.2500 0.0425(5) Uani d S 1 N
C1 0.0000 0.4952(2) 0.2500 0.0713(8) Uani d S 1 C
H1A 0.0000 0.5736 0.2500 0.086 Uiso calc SR 1 H
C2 0.06356(15) 0.43658(15) 0.3780(2) 0.0617(5) Uani d . 1 C
H2A 0.1078 0.4745 0.4658 0.074 Uiso calc R 1 H
C3 0.06074(12) 0.31924(13) 0.37417(19) 0.0461(4) Uani d . 1 C
C4 0.12839(13) 0.25668(14) 0.51653(19) 0.0503(4) Uani d . 1 C
C5 0.17262(14) 0.08486(16) 0.6543(2) 0.0584(5) Uani d . 1 C
H5A 0.1775 0.1237 0.7523 0.070 Uiso calc R 1 H
H5B 0.2389 0.0787 0.6507 0.070 Uiso calc R 1 H
C6 0.12965(13) -0.02960(14) 0.6518(2) 0.0514(4) Uani d . 1 C
H6A 0.1670 -0.0698 0.7496 0.062 Uiso calc R 1 H
H6B 0.0611 -0.0235 0.6448 0.062 Uiso calc R 1 H

loop_
_atom_site_aniso_label
_atom_site_aniso_U_11
_atom_site_aniso_U_22
_atom_site_aniso_U_33
_atom_site_aniso_U_12
_atom_site_aniso_U_13
_atom_site_aniso_U_23
O1 0.0998(12) 0.0640(9) 0.0689(10) -0.0301(8) -0.0103(9) -0.0078(7)
O2 0.0558(7) 0.0426(7) 0.0392(6) -0.0082(5) 0.0044(5) 0.0021(5)
N1 0.1328(17) 0.0522(10) 0.0686(11) 0.0154(10) 0.0529(12) 0.0094(8)
N2 0.0789(12) 0.0604(11) 0.0695(11) 0.0004(8) 0.0338(9) -0.0042(8)
N3 0.133(2) 0.0617(13) 0.118(2) -0.0143(12) 0.0617(17) -0.0204(12)
N4 0.0517(10) 0.0335(9) 0.0433(10) 0.000 0.0182(8) 0.000
C1 0.100(2) 0.0307(12) 0.082(2) 0.000 0.0311(17) 0.000
C2 0.0808(13) 0.0390(9) 0.0654(12) -0.0103(8) 0.0265(10) -0.0108(8)
C3 0.0561(9) 0.0374(8) 0.0473(9) -0.0065(6) 0.0220(8) -0.0054(6)
C4 0.0584(10) 0.0442(9) 0.0445(9) -0.0117(7) 0.0138(8) -0.0076(7)
C5 0.0554(10) 0.0650(12) 0.0416(9) -0.0053(8) 0.0016(7) 0.0077(8)
C6 0.0592(10) 0.0507(10) 0.0412(9) 0.0067(7) 0.0142(7) 0.0098(7)

loop_
_atom_type_symbol
_atom_type_description
_atom_type_scat_dispersion_real
_atom_type_scat_dispersion_imag
_atom_type_scat_source
C C 0.0033 0.0016 'International Tables Vol C Tables 4.2.6.8 and 6.1.1.4'
H H 0.0000 0.0000 'International Tables Vol C Tables 4.2.6.8 and 6.1.1.4'
N N 0.0061 0.0033 'International Tables Vol C Tables 4.2.6.8 and 6.1.1.4'
O O 0.0106 0.0060 'International Tables Vol C Tables 4.2.6.8 and 6.1.1.4'

loop_
_geom_angle_atom_site_label_1
_geom_angle_atom_site_label_2
_geom_angle_atom_site_label_3
_geom_angle_site_symmetry_1
_geom_angle_site_symmetry_3
_geom_angle
C4 O2 C5 . . 115.45(12)
N2 N1 C6 . . 116.77(16)
N3 N2 N1 . . 172.4(2)
C3 N4 C3 . 2 116.56(19)
C2 C1 C2 2 . 119.0(2)
C2 C1 H1A 2 . 120.5
C2 C1 H1A . . 120.5
C1 C2 C3 . . 118.82(18)
C1 C2 H2A . . 120.6
C3 C2 H2A . . 120.6
N4 C3 C2 . . 123.39(16)
N4 C3 C4 . . 118.46(14)
C2 C3 C4 . . 118.14(15)
O1 C4 O2 . . 123.63(17)
O1 C4 C3 . . 122.21(16)
O2 C4 C3 . . 114.16(13)
O2 C5 C6 . . 108.86(13)
O2 C5 H5A . . 109.9
C6 C5 H5A . . 109.9
O2 C5 H5B . . 109.9
C6 C5 H5B . . 109.9
H5A C5 H5B . . 108.3
N1 C6 C5 . . 108.50(15)
N1 C6 H6A . . 110.0
C5 C6 H6A . . 110.0
N1 C6 H6B . . 110.0
C5 C6 H6B . . 110.0
H6A C6 H6B . . 108.4

loop_
_geom_bond_atom_site_label_1
_geom_bond_atom_site_label_2
_geom_bond_site_symmetry_2
_geom_bond_distance
_geom_bond_publ_flag
O1 C4 . 1.204(2) yes
O2 C4 . 1.321(2) yes
O2 C5 . 1.453(2) yes
N1 N2 . 1.215(2) yes
N1 C6 . 1.465(2) yes
N2 N3 . 1.125(2) yes
N4 C3 . 1.3392(18) ?
N4 C3 2 1.3392(18) ?
C1 C2 2 1.369(2) ?
C1 C2 . 1.369(2) ?
C1 H1A . 0.9300 ?
C2 C3 . 1.392(2) ?
C2 H2A . 0.9300 ?
C3 C4 . 1.492(2) ?
C5 C6 . 1.488(3) ?
C5 H5A . 0.9700 ?
C5 H5B . 0.9700 ?
C6 H6A . 0.9700 ?
C6 H6B . 0.9700 ?

loop_
_geom_hbond_atom_site_label_D
_geom_hbond_atom_site_label_H
_geom_hbond_atom_site_label_A
_geom_hbond_site_symmetry_A
_geom_hbond_distance_DH
_geom_hbond_distance_HA
_geom_hbond_distance_DA
_geom_hbond_angle_DHA
_geom_hbond_publ_flag
C6 H6A O1 4_546 0.97 2.44 3.280(3) 145 yes

loop_
_geom_torsion_atom_site_label_1
_geom_torsion_atom_site_label_2
_geom_torsion_atom_site_label_3
_geom_torsion_atom_site_label_4
_geom_torsion_site_symmetry_1
_geom_torsion
C2 C1 C2 C3 2 -0.57(11)
C3 N4 C3 C2 2 -0.62(13)
C3 N4 C3 C4 2 178.86(16)
C1 C2 C3 N4 . 1.2(2)
C1 C2 C3 C4 . -178.26(14)
C5 O2 C4 O1 . -0.1(3)
C5 O2 C4 C3 . -179.33(14)
N4 C3 C4 O1 . 169.43(17)
C2 C3 C4 O1 . -11.1(3)
N4 C3 C4 O2 . -11.3(2)
C2 C3 C4 O2 . 168.23(15)
C4 O2 C5 C6 . 169.33(14)
N2 N1 C6 C5 . 159.13(19)
O2 C5 C6 N1 . 66.4(2)
